data_1543447
loop_
_publ_author_name
'MacLeod, K. Cory'
'McWilliams, Sean F.'
'Mercado, Brandon Q.'
'Holland, Patrick L.'

_publ_section_title
;
 Stepwise N--H bond formation from N2-derived iron nitride, imide and
 amide intermediates to ammonia
;
_journal_issue 9
_journal_name_full 'Chem. Sci.'
_journal_page_first 5736
_journal_paper_doi 10.1039/C6SC00423G
_journal_volume 7
_journal_year 2016
_chemical_formula_moiety 'C31 H34 Fe N2'
_chemical_formula_sum 'C31 H34 Fe N2'
_chemical_formula_weight 490.45
_chemical_name_common spider-14140
_space_group_crystal_system monoclinic
_space_group_IT_number 14
_space_group_name_Hall '-P 2ybc'
_space_group_name_H-M_alt 'P 1 21/c 1'
_symmetry_space_group_name_Hall '-P 2ybc'
_symmetry_space_group_name_H-M 'P 1 21/c 1'
_atom_sites_solution_hydrogens mixed
_atom_sites_solution_primary direct
_atom_sites_solution_secondary difmap
_audit_creation_method SHELXL-2014/6
_audit_update_record
;
2016-01-26 deposited with the CCDC.
2016-05-23 downloaded from the CCDC.
;
_cell_angle_alpha 90
_cell_angle_beta 99.181(7)
_cell_angle_gamma 90
_cell_formula_units_Z 4
_cell_length_a 8.1716(2)
_cell_length_b 18.2611(3)
_cell_length_c 17.0223(12)
_cell_measurement_reflns_used 56860
_cell_measurement_temperature 93(2)
_cell_measurement_theta_max 27.5
_cell_measurement_theta_min 3.2
_cell_volume 2507.6(2)
_computing_cell_refinement 'CrystalClear-SM Expert 2.0 r15 (Rigaku, 2011)'
_computing_data_collection 'CrystalClear-SM Expert 2.0 r15 (Rigaku, 2011)'
_computing_data_reduction 'CrystalClear-SM Expert 2.0 r15 (Rigaku, 2011)'
_computing_molecular_graphics
;
Dolomanov, O.V.; Bourhis, L.J.; Gildea, R.J.; Howard, J.A.K.; Puschmann, H., 
OLEX2: A complete structure solution, refinement and analysis program
(2009). J. Appl. Cryst., 42, 339-341.
;
_computing_publication_material 'SHELXL-2013 (Sheldrick, 2013)'
_computing_structure_refinement 'SHELXL-2014/6 (Sheldrick, 2014)'
_computing_structure_solution 'SHELXS-2013 (Sheldrick, 2013)'
_diffrn_ambient_temperature 93(2)
_diffrn_detector_area_resol_mean 10
_diffrn_measured_fraction_theta_full 0.998
_diffrn_measured_fraction_theta_max 0.999
_diffrn_measurement_device_type 'Rigaku R-AXIS RAPID imaging plate'
_diffrn_measurement_method \w
_diffrn_radiation_type MoK\a
_diffrn_radiation_wavelength 0.71075
_diffrn_reflns_av_R_equivalents 0.0366
_diffrn_reflns_av_unetI/netI 0.0152
_diffrn_reflns_Laue_measured_fraction_full 0.998
_diffrn_reflns_Laue_measured_fraction_max 0.999
_diffrn_reflns_limit_h_max 10
_diffrn_reflns_limit_h_min -10
_diffrn_reflns_limit_k_max 23
_diffrn_reflns_limit_k_min -23
_diffrn_reflns_limit_l_max 22
_diffrn_reflns_limit_l_min -22
_diffrn_reflns_number 72096
_diffrn_reflns_point_group_measured_fraction_full 0.998
_diffrn_reflns_point_group_measured_fraction_max 0.999
_diffrn_reflns_theta_full 25.242
_diffrn_reflns_theta_max 27.477
_diffrn_reflns_theta_min 3.173
_diffrn_source 'Sealed Tube'
_exptl_absorpt_coefficient_mu 0.623
_exptl_absorpt_correction_T_max 0.952
_exptl_absorpt_correction_T_min 0.817
_exptl_absorpt_correction_type multi-scan
_exptl_absorpt_process_details 'Jacobson, R. (1998) Private Communication'
_exptl_crystal_colour Red
_exptl_crystal_density_diffrn 1.299
_exptl_crystal_density_method 'not measured'
_exptl_crystal_description Block
_exptl_crystal_F_000 1040
_exptl_crystal_size_max 0.300
_exptl_crystal_size_mid 0.250
_exptl_crystal_size_min 0.080
_refine_diff_density_max 0.423
_refine_diff_density_min -1.156
_refine_diff_density_rms 0.053
_refine_ls_extinction_method none
_refine_ls_goodness_of_fit_ref 1.089
_refine_ls_hydrogen_treatment mixed
_refine_ls_matrix_type full
_refine_ls_number_parameters 389
_refine_ls_number_reflns 5735
_refine_ls_number_restraints 0
_refine_ls_restrained_S_all 1.089
_refine_ls_R_factor_all 0.0434
_refine_ls_R_factor_gt 0.0376
_refine_ls_shift/su_max 0.001
_refine_ls_shift/su_mean 0.000
_refine_ls_structure_factor_coef Fsqd
_refine_ls_weighting_details 'w=1/[\s^2^(Fo^2^)+(0.0409P)^2^+1.6759P] where P=(Fo^2^+2Fc^2^)/3'
_refine_ls_weighting_scheme calc
_refine_ls_wR_factor_gt 0.0923
_refine_ls_wR_factor_ref 0.0956
_reflns_Friedel_coverage 0.000
_reflns_number_gt 5011
_reflns_number_total 5735
_reflns_threshold_expression 'I > 2\s(I)'
_cod_data_source_file c6sc00423g2.cif
_cod_data_source_block 8
_cod_depositor_comments 'Adding full bibliography for 1543441--1543447.cif.'
_cod_database_code 1543447
_shelx_space_group_comment
; 
The symmetry employed for this shelxl refinement is uniquely defined 
by the following loop, which should always be used as a source of 
symmetry information in preference to the above space-group names. 
They are only intended as comments. 
;
_shelx_estimated_absorpt_t_min 0.835
_shelx_estimated_absorpt_t_max 0.952
_shelxl_version_number 2014/6

loop_
_space_group_symop_operation_xyz
'x, y, z'
'-x, y+1/2, -z+1/2'
'-x, -y, -z'
'x, -y-1/2, z-1/2'

loop_
_atom_site_label
_atom_site_type_symbol
_atom_site_fract_x
_atom_site_fract_y
_atom_site_fract_z
_atom_site_U_iso_or_equiv
_atom_site_adp_type
_atom_site_occupancy
_atom_site_site_symmetry_order
_atom_site_calc_flag
_atom_site_refinement_flags_posn
_atom_site_refinement_flags_adp
_atom_site_refinement_flags_occupancy
_atom_site_disorder_assembly
_atom_site_disorder_group
Fe1 Fe 0.32730(3) 0.32038(2) 0.32669(2) 0.02822(9) Uani 1 1 d . . . . .
N11 N 0.38827(16) 0.31157(8) 0.44019(8) 0.0238(3) Uani 1 1 d . . . . .
N21 N 0.24015(16) 0.41692(8) 0.33562(7) 0.0251(3) Uani 1 1 d . . . . .
C11 C 0.4253(2) 0.34121(10) 0.58264(9) 0.0268(3) Uani 1 1 d . . . . .
H11A H 0.3281 0.3347 0.6090 0.040 Uiso 1 1 calc R U . . .
H11B H 0.4951 0.3805 0.6091 0.040 Uiso 1 1 calc R U . . .
H11C H 0.4889 0.2955 0.5858 0.040 Uiso 1 1 calc R U . . .
C21 C 0.36942(19) 0.36122(10) 0.49594(9) 0.0241(3) Uani 1 1 d . . . . .
C31 C 0.3018(2) 0.43135(10) 0.47926(9) 0.0266(4) Uani 1 1 d . . . . .
C41 C 0.24236(19) 0.45709(10) 0.40181(9) 0.0253(3) Uani 1 1 d . . . . .
C51 C 0.1793(3) 0.53470(11) 0.39339(11) 0.0386(4) Uani 1 1 d . . . . .
H51A H 0.1749 0.5508 0.3382 0.058 Uiso 1 1 calc R U . . .
H51B H 0.2540 0.5668 0.4287 0.058 Uiso 1 1 calc R U . . .
H51C H 0.0680 0.5370 0.4078 0.058 Uiso 1 1 calc R U . . .
C61 C 0.2897(3) 0.48242(12) 0.54888(10) 0.0402(5) Uani 1 1 d . . . . .
H61A H 0.2685 0.4536 0.5948 0.060 Uiso 1 1 calc R U . . .
H61B H 0.1987 0.5172 0.5338 0.060 Uiso 1 1 calc R U . . .
H61C H 0.3941 0.5093 0.5628 0.060 Uiso 1 1 calc R U . . .
C12 C 0.45215(19) 0.24081(10) 0.46635(9) 0.0231(3) Uani 1 1 d . . . . .
C22 C 0.62297(19) 0.22648(9) 0.47248(9) 0.0234(3) Uani 1 1 d . . . . .
C32 C 0.6795(2) 0.15620(10) 0.49407(10) 0.0258(3) Uani 1 1 d . . . . .
H32 H 0.7944 0.1456 0.4983 0.031 Uiso 1 1 calc R U . . .
C42 C 0.5713(2) 0.10142(10) 0.50956(9) 0.0274(4) Uani 1 1 d . . . . .
H42 H 0.6118 0.0537 0.5238 0.033 Uiso 1 1 calc R U . . .
C52 C 0.4033(2) 0.11691(10) 0.50407(9) 0.0279(4) Uani 1 1 d . . . . .
H52 H 0.3293 0.0795 0.5149 0.033 Uiso 1 1 calc R U . . .
C62 C 0.3423(2) 0.18640(10) 0.48287(9) 0.0262(3) Uani 1 1 d . . . . .
C72 C 0.7415(2) 0.28552(10) 0.45656(11) 0.0300(4) Uani 1 1 d . . . . .
H72A H 0.6847 0.3198 0.4170 0.045 Uiso 1 1 calc R U . . .
H72B H 0.8358 0.2634 0.4363 0.045 Uiso 1 1 calc R U . . .
H72C H 0.7814 0.3119 0.5060 0.045 Uiso 1 1 calc R U . . .
C82 C 0.1602(2) 0.20340(12) 0.47758(11) 0.0359(4) Uani 1 1 d . . . . .
H82A H 0.1448 0.2393 0.5185 0.054 Uiso 1 1 calc R U . . .
H82B H 0.0999 0.1584 0.4859 0.054 Uiso 1 1 calc R U . . .
H82C H 0.1178 0.2235 0.4249 0.054 Uiso 1 1 calc R U . . .
C13 C 0.1537(2) 0.44698(10) 0.26246(9) 0.0239(3) Uani 1 1 d . . . . .
C23 C 0.2399(2) 0.48402(11) 0.20941(10) 0.0317(4) Uani 1 1 d . . . . .
C33 C 0.1507(2) 0.50786(11) 0.13698(10) 0.0346(4) Uani 1 1 d . . . . .
H33 H 0.2073 0.5322 0.0999 0.042 Uiso 1 1 calc R U . . .
C43 C -0.0180(3) 0.49674(11) 0.11829(11) 0.0370(4) Uani 1 1 d . . . . .
H43 H -0.0762 0.5124 0.0683 0.044 Uiso 1 1 calc R U . . .
C53 C -0.1021(2) 0.46277(12) 0.17248(11) 0.0373(4) Uani 1 1 d . . . . .
H53 H -0.2188 0.4569 0.1602 0.045 Uiso 1 1 calc R U . . .
C63 C -0.0181(2) 0.43699(10) 0.24496(10) 0.0283(4) Uani 1 1 d . . . . .
C73 C 0.4228(3) 0.49925(15) 0.23029(12) 0.0479(6) Uani 1 1 d . . . . .
H73A H 0.4406 0.5400 0.2682 0.072 Uiso 1 1 calc R U . . .
H73B H 0.4672 0.5122 0.1819 0.072 Uiso 1 1 calc R U . . .
H73C H 0.4795 0.4555 0.2543 0.072 Uiso 1 1 calc R U . . .
C83 C -0.1094(2) 0.39827(12) 0.30300(11) 0.0355(4) Uani 1 1 d . . . . .
H83A H -0.0686 0.3479 0.3106 0.053 Uiso 1 1 calc R U . . .
H83B H -0.2283 0.3976 0.2820 0.053 Uiso 1 1 calc R U . . .
H83C H -0.0908 0.4241 0.3541 0.053 Uiso 1 1 calc R U . . .
C14 C 0.2009(2) 0.27236(11) 0.20722(9) 0.0300(4) Uani 1 1 d . . . . .
C24 C 0.3540(3) 0.30982(13) 0.20495(11) 0.0426(5) Uani 1 1 d . . . . .
H24 H 0.3810 0.3480 0.1669 0.051 Uiso 0.6 1 calc R U P A 1
H24A H 0.3496 0.3557 0.1726 0.051 Uiso 0.4 1 calc R U P B 2
C34 C 0.4698(6) 0.2570(4) 0.2573(3) 0.0302(12) Uani 0.6 1 d . . P C 1
H34 H 0.583(5) 0.263(2) 0.267(2) 0.036 Uiso 0.6 1 d . U P D 1
C44 C 0.3774(8) 0.2047(3) 0.2918(3) 0.0311(9) Uani 0.6 1 d . . P C 1
H44 H 0.435(5) 0.167(2) 0.335(2) 0.037 Uiso 0.6 1 d . U P E 1
C54 C 0.2068(6) 0.2119(3) 0.2575(3) 0.0307(12) Uani 0.6 1 d . . P C 1
C64 C 0.0691(7) 0.1724(3) 0.2708(3) 0.0391(12) Uani 0.6 1 d . . P C 1
H64 H 0.0788 0.1326 0.3072 0.047 Uiso 0.6 1 calc R U P C 1
C74 C -0.0855(6) 0.1937(3) 0.2285(4) 0.0405(10) Uani 0.6 1 d . . P C 1
H74 H -0.1826 0.1676 0.2358 0.049 Uiso 0.6 1 calc R U P C 1
C84 C -0.0979(5) 0.2537(3) 0.1751(2) 0.0404(11) Uani 0.6 1 d . . P C 1
H84 H -0.2035 0.2663 0.1463 0.049 Uiso 0.6 1 calc R U P C 1
C94 C 0.0374(10) 0.2940(4) 0.1636(4) 0.0326(13) Uani 0.6 1 d . . P C 1
H94 H 0.0264 0.3348 0.1285 0.039 Uiso 0.6 1 calc R U P C 1
C3B C 0.4896(9) 0.2912(5) 0.2416(5) 0.0379(17) Uani 0.4 1 d . . P C 2
H3B H 0.597(9) 0.309(3) 0.243(4) 0.045 Uiso 0.4 1 d . U P F 2
C4B C 0.4510(14) 0.2301(5) 0.2853(5) 0.037(2) Uani 0.4 1 d . . P C 2
H4B H 0.521(8) 0.200(4) 0.311(4) 0.044 Uiso 0.4 1 d . U P G 2
C5B C 0.2778(12) 0.2139(4) 0.2635(4) 0.0263(14) Uani 0.4 1 d . . P C 2
C6B C 0.1818(13) 0.1569(4) 0.2845(3) 0.059(2) Uani 0.4 1 d . . P C 2
H6B H 0.2269 0.1184 0.3188 0.071 Uiso 0.4 1 calc R U P C 2
C7B C 0.0167(17) 0.1600(7) 0.2525(5) 0.072(4) Uani 0.4 1 d . . P C 2
H7B H -0.0530 0.1230 0.2684 0.086 Uiso 0.4 1 calc R U P C 2
C8B C -0.0554(12) 0.2105(7) 0.2007(6) 0.066(4) Uani 0.4 1 d . . P C 2
H8B H -0.1700 0.2071 0.1797 0.079 Uiso 0.4 1 calc R U P C 2
C9B C 0.0394(16) 0.2677(5) 0.1782(6) 0.040(2) Uani 0.4 1 d . . P C 2
H9B H -0.0110 0.3037 0.1419 0.047 Uiso 0.4 1 calc R U P C 2

loop_
_atom_site_aniso_label
_atom_site_aniso_U_11
_atom_site_aniso_U_22
_atom_site_aniso_U_33
_atom_site_aniso_U_23
_atom_site_aniso_U_13
_atom_site_aniso_U_12
Fe1 0.02380(13) 0.04942(17) 0.01086(12) -0.00110(10) 0.00103(9) 0.01662(11)
N11 0.0174(6) 0.0412(8) 0.0130(6) 0.0013(5) 0.0031(5) 0.0104(5)
N21 0.0190(6) 0.0444(8) 0.0122(6) 0.0036(6) 0.0031(5) 0.0066(6)
C11 0.0278(8) 0.0397(9) 0.0125(7) 0.0014(6) 0.0020(6) 0.0053(7)
C21 0.0159(7) 0.0430(10) 0.0137(7) 0.0028(6) 0.0035(5) 0.0067(6)
C31 0.0230(8) 0.0439(10) 0.0134(7) 0.0001(7) 0.0043(6) 0.0101(7)
C41 0.0188(7) 0.0412(9) 0.0164(7) 0.0033(7) 0.0047(6) 0.0056(6)
C51 0.0538(12) 0.0417(11) 0.0183(8) 0.0038(7) 0.0000(8) 0.0091(9)
C61 0.0532(12) 0.0514(12) 0.0158(8) 0.0007(8) 0.0048(8) 0.0259(10)
C12 0.0190(7) 0.0390(9) 0.0110(6) -0.0006(6) 0.0021(5) 0.0055(6)
C22 0.0177(7) 0.0366(9) 0.0156(7) 0.0016(6) 0.0019(6) 0.0031(6)
C32 0.0180(7) 0.0369(9) 0.0211(7) -0.0015(7) -0.0017(6) 0.0043(6)
C42 0.0300(9) 0.0315(9) 0.0190(7) -0.0042(6) -0.0018(6) 0.0014(7)
C52 0.0273(8) 0.0388(10) 0.0181(7) -0.0072(7) 0.0053(6) -0.0064(7)
C62 0.0181(7) 0.0452(10) 0.0159(7) -0.0068(7) 0.0045(6) 0.0004(7)
C72 0.0192(8) 0.0404(10) 0.0312(9) 0.0075(7) 0.0059(7) 0.0051(7)
C82 0.0194(8) 0.0574(12) 0.0330(9) -0.0118(9) 0.0104(7) -0.0007(8)
C13 0.0211(7) 0.0366(9) 0.0138(7) 0.0037(6) 0.0021(6) 0.0042(6)
C23 0.0292(9) 0.0491(11) 0.0165(7) 0.0024(7) 0.0033(7) -0.0067(8)
C33 0.0440(11) 0.0440(11) 0.0160(8) 0.0069(7) 0.0052(7) -0.0041(8)
C43 0.0402(10) 0.0486(11) 0.0193(8) 0.0105(8) -0.0042(7) 0.0093(9)
C53 0.0224(8) 0.0570(12) 0.0302(9) 0.0099(9) -0.0026(7) 0.0096(8)
C63 0.0212(8) 0.0427(10) 0.0214(8) 0.0071(7) 0.0048(6) 0.0076(7)
C73 0.0343(10) 0.0861(17) 0.0234(9) 0.0052(10) 0.0042(8) -0.0234(11)
C83 0.0195(8) 0.0566(12) 0.0316(9) 0.0092(8) 0.0080(7) 0.0045(8)
C14 0.0324(9) 0.0465(10) 0.0118(7) -0.0033(7) 0.0054(6) 0.0089(8)
C24 0.0426(12) 0.0696(15) 0.0194(8) -0.0119(9) 0.0168(8) -0.0030(10)
C34 0.026(2) 0.048(4) 0.016(2) -0.002(2) 0.0026(18) 0.018(3)
C44 0.036(3) 0.041(3) 0.0155(18) -0.0071(18) 0.003(2) 0.010(2)
C54 0.025(2) 0.053(3) 0.0122(16) -0.0086(15) -0.004(2) 0.014(2)
C64 0.039(3) 0.061(3) 0.015(2) -0.0081(18) -0.0018(19) 0.012(3)
C74 0.034(3) 0.062(3) 0.026(2) -0.021(2) 0.004(2) -0.003(2)
C84 0.032(2) 0.067(3) 0.0204(18) -0.0173(17) -0.0030(13) 0.0171(18)
C94 0.032(2) 0.052(4) 0.012(2) -0.006(2) -0.0017(16) 0.020(3)
C3B 0.024(3) 0.049(4) 0.043(4) -0.029(4) 0.013(3) -0.007(3)
C4B 0.043(5) 0.035(5) 0.023(4) -0.013(3) -0.020(4) 0.025(4)
C5B 0.030(4) 0.036(3) 0.009(2) -0.0016(19) -0.009(4) -0.002(4)
C6B 0.115(7) 0.044(3) 0.017(2) -0.004(2) 0.008(3) -0.033(4)
C7B 0.079(8) 0.125(9) 0.014(4) -0.011(4) 0.013(4) -0.069(7)
C8B 0.038(5) 0.122(10) 0.042(6) -0.044(6) 0.019(4) -0.046(5)
C9B 0.038(4) 0.058(6) 0.020(4) -0.011(4) -0.003(3) 0.013(5)

loop_
_atom_type_symbol
_atom_type_description
_atom_type_scat_dispersion_real
_atom_type_scat_dispersion_imag
_atom_type_scat_source
C C 0.0033 0.0016 'International Tables Vol C Tables 4.2.6.8 and 6.1.1.4'
H H 0.0000 0.0000 'International Tables Vol C Tables 4.2.6.8 and 6.1.1.4'
Fe Fe 0.3463 0.8444 'International Tables Vol C Tables 4.2.6.8 and 6.1.1.4'
N N 0.0061 0.0033 'International Tables Vol C Tables 4.2.6.8 and 6.1.1.4'

loop_
_geom_angle_atom_site_label_1
_geom_angle_atom_site_label_2
_geom_angle_atom_site_label_3
_geom_angle
N21 Fe1 N11 92.14(6)
N21 Fe1 C4B 161.4(4)
N11 Fe1 C4B 102.1(2)
N21 Fe1 C24 104.94(8)
N11 Fe1 C24 157.04(7)
C4B Fe1 C24 58.4(3)
N21 Fe1 C34 141.9(2)
N11 Fe1 C34 115.80(14)
C24 Fe1 C34 42.24(16)
N21 Fe1 C3B 123.4(3)
N11 Fe1 C3B 124.0(2)
C4B Fe1 C3B 38.2(4)
C24 Fe1 C3B 33.1(2)
N21 Fe1 C5B 143.1(2)
N11 Fe1 C5B 114.19(18)
C4B Fe1 C5B 38.5(3)
C24 Fe1 C5B 59.3(2)
C3B Fe1 C5B 63.2(3)
N21 Fe1 C44 166.03(17)
N11 Fe1 C44 99.05(13)
C24 Fe1 C44 66.85(13)
C34 Fe1 C44 37.27(19)
N21 Fe1 C14 107.48(6)
N11 Fe1 C14 149.67(7)
C4B Fe1 C14 65.1(2)
C24 Fe1 C14 37.45(7)
C34 Fe1 C14 60.69(14)
C3B Fe1 C14 63.56(19)
C5B Fe1 C14 38.73(19)
C44 Fe1 C14 58.96(16)
N21 Fe1 C54 131.39(13)
N11 Fe1 C54 115.99(14)
C24 Fe1 C54 63.31(14)
C34 Fe1 C54 60.2(2)
C44 Fe1 C54 35.28(16)
C14 Fe1 C54 34.10(14)
C21 N11 C12 117.80(13)
C21 N11 Fe1 127.92(11)
C12 N11 Fe1 114.17(10)
C41 N21 C13 117.20(14)
C41 N21 Fe1 127.87(11)
C13 N21 Fe1 114.81(11)
C21 C11 H11A 109.5
C21 C11 H11B 109.5
H11A C11 H11B 109.5
C21 C11 H11C 109.5
H11A C11 H11C 109.5
H11B C11 H11C 109.5
N11 C21 C31 124.04(14)
N11 C21 C11 118.37(15)
C31 C21 C11 117.59(14)
C21 C31 C41 123.90(15)
C21 C31 C61 118.22(14)
C41 C31 C61 117.88(16)
N21 C41 C31 123.99(16)
N21 C41 C51 118.39(14)
C31 C41 C51 117.62(15)
C41 C51 H51A 109.5
C41 C51 H51B 109.5
H51A C51 H51B 109.5
C41 C51 H51C 109.5
H51A C51 H51C 109.5
H51B C51 H51C 109.5
C31 C61 H61A 109.5
C31 C61 H61B 109.5
H61A C61 H61B 109.5
C31 C61 H61C 109.5
H61A C61 H61C 109.5
H61B C61 H61C 109.5
C62 C12 C22 120.94(16)
C62 C12 N11 119.24(14)
C22 C12 N11 119.79(15)
C32 C22 C12 118.28(15)
C32 C22 C72 120.81(14)
C12 C22 C72 120.91(15)
C42 C32 C22 121.31(15)
C42 C32 H32 119.3
C22 C32 H32 119.3
C32 C42 C52 119.51(16)
C32 C42 H42 120.2
C52 C42 H42 120.2
C62 C52 C42 120.86(16)
C62 C52 H52 119.6
C42 C52 H52 119.6
C52 C62 C12 119.08(15)
C52 C62 C82 120.87(16)
C12 C62 C82 120.05(16)
C22 C72 H72A 109.5
C22 C72 H72B 109.5
H72A C72 H72B 109.5
C22 C72 H72C 109.5
H72A C72 H72C 109.5
H72B C72 H72C 109.5
C62 C82 H82A 109.5
C62 C82 H82B 109.5
H82A C82 H82B 109.5
C62 C82 H82C 109.5
H82A C82 H82C 109.5
H82B C82 H82C 109.5
C63 C13 C23 120.99(15)
C63 C13 N21 118.15(14)
C23 C13 N21 120.85(14)
C33 C23 C13 118.21(16)
C33 C23 C73 120.58(16)
C13 C23 C73 121.20(16)
C43 C33 C23 121.25(17)
C43 C33 H33 119.4
C23 C33 H33 119.4
C33 C43 C53 119.80(16)
C33 C43 H43 120.1
C53 C43 H43 120.1
C43 C53 C63 121.02(17)
C43 C53 H53 119.5
C63 C53 H53 119.5
C53 C63 C13 118.65(16)
C53 C63 C83 120.89(16)
C13 C63 C83 120.45(15)
C23 C73 H73A 109.5
C23 C73 H73B 109.5
H73A C73 H73B 109.5
C23 C73 H73C 109.5
H73A C73 H73C 109.5
H73B C73 H73C 109.5
C63 C83 H83A 109.5
C63 C83 H83B 109.5
H83A C83 H83B 109.5
C63 C83 H83C 109.5
H83A C83 H83C 109.5
H83B C83 H83C 109.5
C9B C14 C24 146.7(4)
C54 C14 C24 116.8(3)
C54 C14 C94 117.5(4)
C24 C14 C94 125.7(3)
C9B C14 C5B 118.6(5)
C24 C14 C5B 94.5(4)
C9B C14 Fe1 128.9(5)
C54 C14 Fe1 78.0(2)
C24 C14 Fe1 64.60(10)
C94 C14 Fe1 125.8(3)
C5B C14 Fe1 68.0(3)
C3B C24 C14 125.1(5)
C14 C24 C34 98.3(3)
C3B C24 Fe1 75.8(4)
C14 C24 Fe1 77.95(10)
C34 C24 Fe1 68.96(17)
C14 C24 H24 129.4
C34 C24 H24 129.4
Fe1 C24 H24 129.4
C3B C24 H24A 117.4
C14 C24 H24A 117.4
Fe1 C24 H24A 117.4
C44 C34 C24 110.4(4)
C44 C34 Fe1 76.1(3)
C24 C34 Fe1 68.80(18)
C44 C34 H34 126(3)
C24 C34 H34 123(3)
Fe1 C34 H34 117(2)
C34 C44 C54 108.7(4)
C34 C44 Fe1 66.7(3)
C54 C44 Fe1 79.3(3)
C34 C44 H44 122(2)
C54 C44 H44 130(2)
Fe1 C44 H44 120(2)
C64 C54 C14 124.3(4)
C64 C54 C44 130.6(6)
C14 C54 C44 105.1(4)
C64 C54 Fe1 128.4(3)
C14 C54 Fe1 67.9(2)
C44 C54 Fe1 65.4(3)
C54 C64 C74 117.4(5)
C54 C64 H64 121.3
C74 C64 H64 121.3
C64 C74 C84 120.6(5)
C64 C74 H74 119.7
C84 C74 H74 119.7
C94 C84 C74 122.1(4)
C94 C84 H84 119.0
C74 C84 H84 119.0
C84 C94 C14 118.1(4)
C84 C94 H94 120.9
C14 C94 H94 120.9
C24 C3B C4B 103.2(6)
C24 C3B Fe1 71.0(3)
C4B C3B Fe1 68.3(4)
C24 C3B H3B 134(4)
C4B C3B H3B 123(4)
Fe1 C3B H3B 124(4)
C3B C4B C5B 108.8(7)
C3B C4B Fe1 73.5(5)
C5B C4B Fe1 75.1(4)
C3B C4B H4B 126(5)
C5B C4B H4B 123(5)
Fe1 C4B H4B 130(4)
C6B C5B C4B 131.7(9)
C6B C5B C14 120.1(7)
C4B C5B C14 108.2(6)
C6B C5B Fe1 126.7(5)
C4B C5B Fe1 66.4(4)
C14 C5B Fe1 73.3(3)
C7B C6B C5B 115.4(8)
C7B C6B H6B 122.3
C5B C6B H6B 122.3
C8B C7B C6B 126.0(8)
C8B C7B H7B 117.0
C6B C7B H7B 117.0
C7B C8B C9B 119.4(9)
C7B C8B H8B 120.3
C9B C8B H8B 120.3
C14 C9B C8B 120.5(8)
C14 C9B H9B 119.8
C8B C9B H9B 119.8

loop_
_geom_bond_atom_site_label_1
_geom_bond_atom_site_label_2
_geom_bond_distance
Fe1 N21 1.9165(15)
Fe1 N11 1.9234(13)
Fe1 C4B 2.113(6)
Fe1 C24 2.1268(18)
Fe1 C34 2.129(4)
Fe1 C3B 2.181(7)
Fe1 C5B 2.228(7)
Fe1 C44 2.250(5)
Fe1 C14 2.3025(17)
Fe1 C54 2.432(6)
N11 C21 1.339(2)
N11 C12 1.437(2)
N21 C41 1.342(2)
N21 C13 1.4389(19)
C11 C21 1.518(2)
C11 H11A 0.9800
C11 H11B 0.9800
C11 H11C 0.9800
C21 C31 1.406(2)
C31 C41 1.411(2)
C31 C61 1.524(2)
C41 C51 1.507(3)
C51 H51A 0.9800
C51 H51B 0.9800
C51 H51C 0.9800
C61 H61A 0.9800
C61 H61B 0.9800
C61 H61C 0.9800
C12 C62 1.397(2)
C12 C22 1.408(2)
C22 C32 1.393(2)
C22 C72 1.503(2)
C32 C42 1.388(2)
C32 H32 0.9500
C42 C52 1.390(2)
C42 H42 0.9500
C52 C62 1.390(3)
C52 H52 0.9500
C62 C82 1.509(2)
C72 H72A 0.9800
C72 H72B 0.9800
C72 H72C 0.9800
C82 H82A 0.9800
C82 H82B 0.9800
C82 H82C 0.9800
C13 C63 1.400(2)
C13 C23 1.404(2)
C23 C33 1.398(2)
C23 C73 1.506(3)
C33 C43 1.379(3)
C33 H33 0.9500
C43 C53 1.382(3)
C43 H43 0.9500
C53 C63 1.395(2)
C53 H53 0.9500
C63 C83 1.506(2)
C73 H73A 0.9800
C73 H73B 0.9800
C73 H73C 0.9800
C83 H83A 0.9800
C83 H83B 0.9800
C83 H83C 0.9800
C14 C9B 1.336(13)
C14 C54 1.394(6)
C14 C24 1.432(3)
C14 C94 1.475(7)
C14 C5B 1.504(7)
C24 C3B 1.230(9)
C24 C34 1.533(6)
C24 H24 1.0000
C24 H24A 1.0000
C34 C44 1.404(7)
C34 H34 0.92(4)
C44 C54 1.429(6)
C44 H44 1.06(4)
C54 C64 1.384(8)
C64 C74 1.406(7)
C64 H64 0.9500
C74 C84 1.417(8)
C74 H74 0.9500
C84 C94 1.369(10)
C84 H84 0.9500
C94 H94 0.9500
C3B C4B 1.405(13)
C3B H3B 0.93(7)
C4B C5B 1.435(11)
C4B H4B 0.86(7)
C5B C6B 1.384(10)
C6B C7B 1.373(14)
C6B H6B 0.9500
C7B C8B 1.345(18)
C7B H7B 0.9500
C8B C9B 1.391(15)
C8B H8B 0.9500
C9B H9B 0.9500

loop_
_geom_torsion_atom_site_label_1
_geom_torsion_atom_site_label_2
_geom_torsion_atom_site_label_3
_geom_torsion_atom_site_label_4
_geom_torsion
C12 N11 C21 C31 -177.12(15)
Fe1 N11 C21 C31 -1.3(2)
C12 N11 C21 C11 3.3(2)
Fe1 N11 C21 C11 179.14(11)
N11 C21 C31 C41 1.5(3)
C11 C21 C31 C41 -178.99(16)
N11 C21 C31 C61 -179.35(17)
C11 C21 C31 C61 0.2(2)
C13 N21 C41 C31 171.06(15)
Fe1 N21 C41 C31 -4.7(2)
C13 N21 C41 C51 -9.6(2)
Fe1 N21 C41 C51 174.64(13)
C21 C31 C41 N21 1.7(3)
C61 C31 C41 N21 -177.54(17)
C21 C31 C41 C51 -177.73(17)
C61 C31 C41 C51 3.1(3)
C21 N11 C12 C62 87.10(18)
Fe1 N11 C12 C62 -89.27(15)
C21 N11 C12 C22 -94.96(18)
Fe1 N11 C12 C22 88.67(15)
C62 C12 C22 C32 1.2(2)
N11 C12 C22 C32 -176.75(14)
C62 C12 C22 C72 -178.56(15)
N11 C12 C22 C72 3.5(2)
C12 C22 C32 C42 -0.3(2)
C72 C22 C32 C42 179.46(15)
C22 C32 C42 C52 -0.5(2)
C32 C42 C52 C62 0.4(2)
C42 C52 C62 C12 0.5(2)
C42 C52 C62 C82 -179.48(15)
C22 C12 C62 C52 -1.3(2)
N11 C12 C62 C52 176.62(14)
C22 C12 C62 C82 178.71(15)
N11 C12 C62 C82 -3.4(2)
C41 N21 C13 C63 -83.6(2)
Fe1 N21 C13 C63 92.72(16)
C41 N21 C13 C23 97.6(2)
Fe1 N21 C13 C23 -86.03(18)
C63 C13 C23 C33 -2.8(3)
N21 C13 C23 C33 175.93(17)
C63 C13 C23 C73 175.95(19)
N21 C13 C23 C73 -5.3(3)
C13 C23 C33 C43 1.2(3)
C73 C23 C33 C43 -177.5(2)
C23 C33 C43 C53 1.3(3)
C33 C43 C53 C63 -2.4(3)
C43 C53 C63 C13 0.8(3)
C43 C53 C63 C83 -178.42(19)
C23 C13 C63 C53 1.8(3)
N21 C13 C63 C53 -176.94(17)
C23 C13 C63 C83 -178.97(18)
N21 C13 C63 C83 2.3(3)
C9B C14 C24 C3B -174.1(10)
C5B C14 C24 C3B -0.1(5)
Fe1 C14 C24 C3B 62.9(4)
C54 C14 C24 C34 6.1(3)
C94 C14 C24 C34 -176.5(4)
Fe1 C14 C24 C34 66.28(18)
C9B C14 C24 Fe1 123.0(9)
C54 C14 C24 Fe1 -60.2(3)
C94 C14 C24 Fe1 117.2(4)
C5B C14 C24 Fe1 -63.0(3)
C14 C24 C34 C44 -8.4(4)
Fe1 C24 C34 C44 65.2(3)
C14 C24 C34 Fe1 -73.61(15)
C24 C34 C44 C54 8.3(5)
Fe1 C34 C44 C54 69.0(3)
C24 C34 C44 Fe1 -60.7(3)
C24 C14 C54 C64 175.6(4)
C94 C14 C54 C64 -2.0(6)
Fe1 C14 C54 C64 122.3(5)
C24 C14 C54 C44 -1.7(4)
C94 C14 C54 C44 -179.3(4)
Fe1 C14 C54 C44 -54.9(3)
C24 C14 C54 Fe1 53.26(17)
C94 C14 C54 Fe1 -124.3(3)
C34 C44 C54 C64 178.8(5)
Fe1 C44 C54 C64 -120.5(5)
C34 C44 C54 C14 -4.2(5)
Fe1 C44 C54 C14 56.5(3)
C34 C44 C54 Fe1 -60.7(3)
C14 C54 C64 C74 2.3(7)
C44 C54 C64 C74 178.7(4)
Fe1 C54 C64 C74 89.9(5)
C54 C64 C74 C84 -0.6(6)
C64 C74 C84 C94 -1.4(7)
C74 C84 C94 C14 1.6(8)
C54 C14 C94 C84 0.0(7)
C24 C14 C94 C84 -177.3(4)
Fe1 C14 C94 C84 -95.0(6)
C14 C24 C3B C4B -2.7(7)
Fe1 C24 C3B C4B 61.2(5)
C14 C24 C3B Fe1 -63.9(3)
C24 C3B C4B C5B 4.3(7)
Fe1 C3B C4B C5B 67.4(5)
C24 C3B C4B Fe1 -63.1(4)
C3B C4B C5B C6B 174.6(7)
Fe1 C4B C5B C6B -119.0(8)
C3B C4B C5B C14 -4.7(7)
Fe1 C4B C5B C14 61.7(4)
C3B C4B C5B Fe1 -66.4(5)
C9B C14 C5B C6B -0.3(9)
C24 C14 C5B C6B -176.5(6)
Fe1 C14 C5B C6B 123.2(7)
C9B C14 C5B C4B 179.1(7)
C24 C14 C5B C4B 2.9(5)
Fe1 C14 C5B C4B -57.4(4)
C9B C14 C5B Fe1 -123.5(6)
C24 C14 C5B Fe1 60.26(18)
C4B C5B C6B C7B 179.0(8)
C14 C5B C6B C7B -1.8(10)
Fe1 C5B C6B C7B 89.3(8)
C5B C6B C7B C8B 3.4(14)
C6B C7B C8B C9B -2.8(16)
C24 C14 C9B C8B 174.2(5)
C5B C14 C9B C8B 1.0(12)
Fe1 C14 C9B C8B -82.7(10)
C7B C8B C9B C14 0.4(15)
